data_7151940
loop_
_publ_author_name
'Ren, Qiao'
'Gao, Yaojun'
'Wang, Jian'

_publ_section_title
;
 Chiral indane skeleton based thiourea catalyzed highly stereoselective
 cascade Michael-enolation-cyclization reaction.
;
_journal_issue 14
_journal_name_full 'Organic &amp; biomolecular chemistry'
_journal_page_first 5297
_journal_page_last 5302
_journal_paper_doi 10.1039/c1ob05477e
_journal_volume 9
_journal_year 2011
_chemical_formula_sum 'C19 H22 O5 S'
_chemical_formula_weight 362.43
_chemical_name_systematic
;
?
;
_space_group_IT_number 4
_symmetry_cell_setting monoclinic
_symmetry_space_group_name_Hall 'P 2yb'
_symmetry_space_group_name_H-M 'P 1 21 1'
_atom_sites_solution_hydrogens geom
_atom_sites_solution_primary direct
_atom_sites_solution_secondary difmap
_audit_creation_method SHELXL-97
_cell_angle_alpha 90.00
_cell_angle_beta 94.152(2)
_cell_angle_gamma 90.00
_cell_formula_units_Z 2
_cell_length_a 7.8373(7)
_cell_length_b 8.6462(8)
_cell_length_c 13.3583(12)
_cell_measurement_reflns_used 2990
_cell_measurement_temperature 223(2)
_cell_measurement_theta_max 27.11
_cell_measurement_theta_min 2.61
_cell_volume 902.82(14)
_computing_cell_refinement 'Bruker SMART'
_computing_data_collection 'Bruker SMART'
_computing_data_reduction 'Bruker SAINT'
_computing_molecular_graphics 'Bruker SHELXTL'
_computing_publication_material 'Bruker SHELXTL'
_computing_structure_refinement 'SHELXL-97 (Sheldrick, 1997)'
_computing_structure_solution 'SHELXS-97 (Sheldrick, 1990)'
_diffrn_ambient_temperature 223(2)
_diffrn_measured_fraction_theta_full 0.998
_diffrn_measured_fraction_theta_max 0.998
_diffrn_measurement_device_type 'CCD area detector'
_diffrn_measurement_method 'phi and omega scans'
_diffrn_radiation_monochromator graphite
_diffrn_radiation_source 'fine-focus sealed tube'
_diffrn_radiation_type MoK\a
_diffrn_radiation_wavelength 0.71073
_diffrn_reflns_av_R_equivalents 0.0246
_diffrn_reflns_av_sigmaI/netI 0.0335
_diffrn_reflns_limit_h_max 10
_diffrn_reflns_limit_h_min -10
_diffrn_reflns_limit_k_max 11
_diffrn_reflns_limit_k_min -6
_diffrn_reflns_limit_l_max 17
_diffrn_reflns_limit_l_min -17
_diffrn_reflns_number 6390
_diffrn_reflns_theta_full 27.49
_diffrn_reflns_theta_max 27.49
_diffrn_reflns_theta_min 1.53
_exptl_absorpt_coefficient_mu 0.205
_exptl_absorpt_correction_T_max 0.9758
_exptl_absorpt_correction_T_min 0.8867
_exptl_absorpt_correction_type multi-scan
_exptl_absorpt_process_details 'Sadabs, (Sheldrick 2001)'
_exptl_crystal_colour COLOURLESS
_exptl_crystal_density_diffrn 1.333
_exptl_crystal_density_meas ?
_exptl_crystal_density_method 'not measured'
_exptl_crystal_description PLATE
_exptl_crystal_F_000 384
_exptl_crystal_size_max 0.60
_exptl_crystal_size_mid 0.44
_exptl_crystal_size_min 0.12
_refine_diff_density_max 0.345
_refine_diff_density_min -0.175
_refine_diff_density_rms 0.046
_refine_ls_abs_structure_details 'Flack H D (1983), Acta Cryst. A39, 876-881'
_refine_ls_abs_structure_Flack 0.06(9)
_refine_ls_extinction_method none
_refine_ls_goodness_of_fit_ref 1.076
_refine_ls_hydrogen_treatment constr
_refine_ls_matrix_type full
_refine_ls_number_parameters 256
_refine_ls_number_reflns 2899
_refine_ls_number_restraints 31
_refine_ls_restrained_S_all 1.092
_refine_ls_R_factor_all 0.0447
_refine_ls_R_factor_gt 0.0428
_refine_ls_shift/su_max 0.001
_refine_ls_shift/su_mean 0.000
_refine_ls_structure_factor_coef Fsqd
_refine_ls_weighting_details 'calc w=1/[\s^2^(Fo^2^)+(0.0596P)^2^+0.1792P] where P=(Fo^2^+2Fc^2^)/3'
_refine_ls_weighting_scheme calc
_refine_ls_wR_factor_gt 0.1088
_refine_ls_wR_factor_ref 0.1102
_reflns_number_gt 2773
_reflns_number_total 2899
_reflns_threshold_expression >2sigma(I)
_cod_data_source_file c1ob05477e.txt
_cod_data_source_block a510
_cod_depositor_comments
;
The following automatic conversions were performed:

'_symmetry_cell_setting' value 'Monoclinic' changed to 'monoclinic'
according to /home/saulius/struct/CIF-dictionaries/cif_core.dic
dictionary named 'cif_core.dic' version 2.4.1 from
2010-06-29.

'_exptl_absorpt_correction_type' value 'Multi-scan'
changed to 'multi-scan' according to
/home/saulius/struct/CIF-dictionaries/cif_core.dic dictionary named
'cif_core.dic' version 2.4.1 from 2010-06-29.

Automatic conversion script
Id: cif_fix_values 1715 2011-07-08 13:25:40Z adriana 

The following automatic conversions were performed:

'_exptl_crystal_density_meas' value 'Not measured' was changed to '?'
- the value is perceived as not measured.

Automatic conversion script
Id: cif_fix_values 3008 2015-01-20 13:52:24Z robertas 
;
_cod_original_sg_symbol_H-M P2(1)
_cod_database_code 7151940

loop_
_symmetry_equiv_pos_as_xyz
'x, y, z'
'-x, y+1/2, -z'

loop_
_atom_site_label
_atom_site_type_symbol
_atom_site_fract_x
_atom_site_fract_y
_atom_site_fract_z
_atom_site_U_iso_or_equiv
_atom_site_adp_type
_atom_site_occupancy
_atom_site_symmetry_multiplicity
_atom_site_calc_flag
_atom_site_refinement_flags
_atom_site_disorder_assembly
_atom_site_disorder_group
S1 S 0.93417(8) -0.29910(10) 1.01638(5) 0.0489(2) Uani 1 1 d . . .
O1 O 0.1156(2) 0.1142(2) 0.65526(12) 0.0350(4) Uani 1 1 d . . .
O2 O -0.0685(2) -0.1043(3) 0.55884(13) 0.0430(5) Uani 1 1 d . . .
O3 O 0.3014(2) 0.2957(2) 0.59620(13) 0.0384(4) Uani 1 1 d . . .
H3 H 0.2256 0.3185 0.5521 0.058 Uiso 1 1 calc R . .
O4 O 0.1800(4) 0.4706(3) 0.77357(19) 0.0727(7) Uani 1 1 d . A .
O5 O -0.0388(5) 0.3825(6) 0.6761(5) 0.0619(15) Uani 0.612(9) 1 d PD A 1
O5A O -0.0439(6) 0.3265(10) 0.7231(5) 0.057(2) Uani 0.388(9) 1 d PD A 2
C1 C 1.1497(3) -0.2814(4) 0.9793(2) 0.0487(7) Uani 1 1 d . . .
H1A H 1.1552 -0.3201 0.9115 0.073 Uiso 1 1 calc R . .
H1B H 1.2263 -0.3411 1.0247 0.073 Uiso 1 1 calc R . .
H1C H 1.1837 -0.1735 0.9818 0.073 Uiso 1 1 calc R . .
C2 C 0.8129(3) -0.1855(3) 0.92782(17) 0.0363(5) Uani 1 1 d . . .
C3 C 0.6380(3) -0.1760(4) 0.9392(2) 0.0490(8) Uani 1 1 d . . .
H3A H 0.5918 -0.2270 0.9932 0.059 Uiso 1 1 calc R . .
C4 C 0.5323(3) -0.0932(4) 0.8728(2) 0.0485(7) Uani 1 1 d . . .
H4 H 0.4147 -0.0886 0.8821 0.058 Uiso 1 1 calc R . .
C5 C 0.5953(3) -0.0160(3) 0.79177(16) 0.0348(5) Uani 1 1 d . . .
C6 C 0.7705(3) -0.0240(3) 0.78141(17) 0.0345(5) Uani 1 1 d . . .
H6 H 0.8168 0.0279 0.7278 0.041 Uiso 1 1 calc R . .
C7 C 0.8779(3) -0.1071(3) 0.84852(17) 0.0339(5) Uani 1 1 d . . .
H7 H 0.9959 -0.1103 0.8402 0.041 Uiso 1 1 calc R . .
C8 C 0.4765(3) 0.0655(3) 0.71338(16) 0.0342(6) Uani 1 1 d . . .
H8 H 0.5490 0.1175 0.6659 0.041 Uiso 1 1 calc R . .
C9 C 0.3668(3) 0.1889(4) 0.75791(17) 0.0396(6) Uani 1 1 d . . .
H9A H 0.4381 0.2779 0.7789 0.048 Uiso 1 1 calc R . .
H9B H 0.3158 0.1477 0.8172 0.048 Uiso 1 1 calc R . .
C10 C 0.2261(3) 0.2400(3) 0.68078(17) 0.0335(5) Uani 1 1 d . A .
C11 C 0.1979(3) -0.0203(3) 0.63143(16) 0.0327(5) Uani 1 1 d . . .
C12 C 0.0822(3) -0.1330(3) 0.57746(17) 0.0362(5) Uani 1 1 d . . .
C13 C 0.1603(4) -0.2842(4) 0.5517(2) 0.0518(7) Uani 1 1 d . . .
H13A H 0.1461 -0.3575 0.6064 0.062 Uiso 1 1 calc R . .
H13B H 0.0986 -0.3255 0.4910 0.062 Uiso 1 1 calc R . .
C14 C 0.3461(4) -0.2728(4) 0.5342(2) 0.0560(8) Uani 1 1 d . . .
H14A H 0.3595 -0.2133 0.4728 0.067 Uiso 1 1 calc R . .
H14B H 0.3918 -0.3768 0.5245 0.067 Uiso 1 1 calc R . .
C15 C 0.4465(4) -0.1962(4) 0.6207(2) 0.0488(7) Uani 1 1 d . . .
H15A H 0.4579 -0.2685 0.6773 0.059 Uiso 1 1 calc R . .
H15B H 0.5617 -0.1728 0.6009 0.059 Uiso 1 1 calc R . .
C16 C 0.3648(3) -0.0496(3) 0.65402(16) 0.0344(5) Uani 1 1 d . . .
C17 C 0.1182(3) 0.3702(4) 0.7232(2) 0.0466(7) Uani 1 1 d D . .
C18 C -0.1457(10) 0.5129(7) 0.7030(7) 0.082(2) Uani 0.612(9) 1 d PDU A 1
H18A H -0.2065 0.5556 0.6425 0.098 Uiso 0.612(9) 1 calc PR A 1
H18B H -0.0738 0.5947 0.7346 0.098 Uiso 0.612(9) 1 calc PR A 1
C19 C -0.2699(11) 0.4587(9) 0.7732(8) 0.091(3) Uani 0.612(9) 1 d PDU A 1
H19A H -0.3542 0.5389 0.7817 0.137 Uiso 0.612(9) 1 calc PR A 1
H19B H -0.2104 0.4353 0.8376 0.137 Uiso 0.612(9) 1 calc PR A 1
H19C H -0.3268 0.3664 0.7465 0.137 Uiso 0.612(9) 1 calc PR A 1
C18A C -0.1505(14) 0.4349(15) 0.7745(7) 0.082(4) Uani 0.388(9) 1 d PDU A 2
H18C H -0.0774 0.5028 0.8178 0.099 Uiso 0.388(9) 1 calc PR A 2
H18D H -0.2249 0.3772 0.8172 0.099 Uiso 0.388(9) 1 calc PR A 2
C19A C -0.2568(19) 0.5295(17) 0.7021(9) 0.087(4) Uani 0.388(9) 1 d PDU A 2
H19D H -0.3420 0.5851 0.7371 0.130 Uiso 0.388(9) 1 calc PR A 2
H19E H -0.3135 0.4628 0.6516 0.130 Uiso 0.388(9) 1 calc PR A 2
H19F H -0.1847 0.6029 0.6699 0.130 Uiso 0.388(9) 1 calc PR A 2

loop_
_atom_site_aniso_label
_atom_site_aniso_U_11
_atom_site_aniso_U_22
_atom_site_aniso_U_33
_atom_site_aniso_U_23
_atom_site_aniso_U_13
_atom_site_aniso_U_12
S1 0.0415(3) 0.0576(5) 0.0471(3) 0.0209(3) 0.0000(3) 0.0048(3)
O1 0.0317(8) 0.0330(9) 0.0400(9) -0.0020(8) 0.0007(6) -0.0010(7)
O2 0.0400(9) 0.0437(12) 0.0437(9) -0.0022(9) -0.0078(7) -0.0080(9)
O3 0.0368(8) 0.0427(11) 0.0351(8) 0.0061(8) -0.0006(7) -0.0013(8)
O4 0.0990(19) 0.0414(14) 0.0768(16) -0.0207(13) -0.0003(13) 0.0025(13)
O5 0.051(2) 0.047(3) 0.088(4) -0.016(3) 0.006(2) 0.0162(19)
O5A 0.041(3) 0.077(6) 0.050(4) -0.013(3) -0.008(2) 0.032(3)
C1 0.0391(12) 0.0519(19) 0.0548(15) 0.0065(15) 0.0004(11) 0.0053(14)
C2 0.0378(11) 0.0379(14) 0.0321(11) 0.0036(10) -0.0043(9) 0.0013(11)
C3 0.0386(12) 0.068(2) 0.0408(13) 0.0224(14) 0.0055(10) -0.0019(14)
C4 0.0310(11) 0.068(2) 0.0464(13) 0.0166(15) 0.0019(10) -0.0018(13)
C5 0.0344(11) 0.0416(15) 0.0278(10) 0.0027(11) -0.0019(8) -0.0045(11)
C6 0.0347(11) 0.0378(14) 0.0308(10) 0.0007(10) 0.0016(9) -0.0079(11)
C7 0.0305(10) 0.0399(15) 0.0309(10) -0.0004(10) -0.0010(8) -0.0026(10)
C8 0.0344(11) 0.0408(15) 0.0267(11) 0.0048(10) -0.0032(9) -0.0023(11)
C9 0.0453(12) 0.0398(15) 0.0325(10) -0.0035(12) -0.0059(9) -0.0037(13)
C10 0.0363(11) 0.0323(13) 0.0315(10) -0.0040(9) -0.0003(9) -0.0020(10)
C11 0.0388(11) 0.0332(13) 0.0259(9) 0.0002(10) 0.0004(8) -0.0020(11)
C12 0.0432(13) 0.0333(14) 0.0313(10) 0.0035(10) -0.0029(9) -0.0053(11)
C13 0.0624(16) 0.0343(16) 0.0564(15) -0.0047(14) -0.0118(13) -0.0028(15)
C14 0.0643(17) 0.052(2) 0.0515(15) -0.0149(15) 0.0000(13) 0.0131(16)
C15 0.0491(14) 0.0497(18) 0.0465(14) -0.0088(14) -0.0047(11) 0.0132(14)
C16 0.0385(11) 0.0380(14) 0.0263(9) 0.0016(10) 0.0005(9) 0.0027(11)
C17 0.0608(17) 0.0378(16) 0.0417(13) -0.0049(12) 0.0082(12) 0.0027(14)
C18 0.076(4) 0.056(4) 0.116(6) -0.017(4) 0.020(4) 0.023(4)
C19 0.085(5) 0.062(5) 0.132(7) -0.009(5) 0.051(5) 0.011(4)
C18A 0.068(6) 0.112(8) 0.063(5) -0.026(5) -0.013(4) 0.054(6)
C19A 0.082(8) 0.091(9) 0.087(7) -0.014(7) 0.004(7) 0.029(7)

loop_
_atom_type_symbol
_atom_type_description
_atom_type_scat_dispersion_real
_atom_type_scat_dispersion_imag
_atom_type_scat_source
C C 0.0033 0.0016 'International Tables Vol C Tables 4.2.6.8 and 6.1.1.4'
H H 0.0000 0.0000 'International Tables Vol C Tables 4.2.6.8 and 6.1.1.4'
O O 0.0106 0.0060 'International Tables Vol C Tables 4.2.6.8 and 6.1.1.4'
S S 0.1246 0.1234 'International Tables Vol C Tables 4.2.6.8 and 6.1.1.4'

loop_
_geom_angle_atom_site_label_1
_geom_angle_atom_site_label_2
_geom_angle_atom_site_label_3
_geom_angle
_geom_angle_site_symmetry_1
_geom_angle_site_symmetry_3
_geom_angle_publ_flag
C2 S1 C1 103.84(13) . . ?
C11 O1 C10 114.52(17) . . ?
C17 O5 C18 117.8(5) . . ?
C17 O5A C18A 113.4(7) . . ?
C7 C2 C3 118.3(2) . . ?
C7 C2 S1 125.16(19) . . ?
C3 C2 S1 116.56(19) . . ?
C4 C3 C2 120.9(2) . . ?
C3 C4 C5 121.4(2) . . ?
C6 C5 C4 117.5(2) . . ?
C6 C5 C8 120.9(2) . . ?
C4 C5 C8 121.5(2) . . ?
C7 C6 C5 121.3(2) . . ?
C2 C7 C6 120.6(2) . . ?
C16 C8 C9 110.21(19) . . ?
C16 C8 C5 111.0(2) . . ?
C9 C8 C5 113.03(19) . . ?
C8 C9 C10 110.03(19) . . ?
O3 C10 O1 110.90(19) . . ?
O3 C10 C9 108.66(19) . . ?
O1 C10 C9 109.9(2) . . ?
O3 C10 C17 108.7(2) . . ?
O1 C10 C17 107.91(19) . . ?
C9 C10 C17 110.7(2) . . ?
C16 C11 O1 124.8(2) . . ?
C16 C11 C12 122.4(2) . . ?
O1 C11 C12 112.7(2) . . ?
O2 C12 C11 121.1(3) . . ?
O2 C12 C13 122.7(2) . . ?
C11 C12 C13 116.1(2) . . ?
C14 C13 C12 113.5(3) . . ?
C13 C14 C15 111.8(2) . . ?
C16 C15 C14 112.9(2) . . ?
C11 C16 C15 121.4(2) . . ?
C11 C16 C8 120.7(2) . . ?
C15 C16 C8 117.9(2) . . ?
O4 C17 O5A 124.3(4) . . ?
O4 C17 O5 122.1(3) . . ?
O5A C17 O5 34.7(3) . . ?
O4 C17 C10 122.3(3) . . ?
O5A C17 C10 110.1(4) . . ?
O5 C17 C10 113.2(3) . . ?
O5 C18 C19 109.0(6) . . ?
O5A C18A C19A 111.2(9) . . ?

loop_
_geom_bond_atom_site_label_1
_geom_bond_atom_site_label_2
_geom_bond_distance
_geom_bond_site_symmetry_2
_geom_bond_publ_flag
S1 C2 1.762(3) . ?
S1 C1 1.801(3) . ?
O1 C11 1.379(3) . ?
O1 C10 1.417(3) . ?
O2 C12 1.215(3) . ?
O3 C10 1.398(3) . ?
O4 C17 1.181(4) . ?
O5 C17 1.345(4) . ?
O5 C18 1.465(4) . ?
O5A C17 1.326(5) . ?
O5A C18A 1.460(5) . ?
C2 C7 1.385(3) . ?
C2 C3 1.393(3) . ?
C3 C4 1.371(4) . ?
C4 C5 1.392(4) . ?
C5 C6 1.391(3) . ?
C5 C8 1.523(3) . ?
C6 C7 1.385(4) . ?
C8 C16 1.511(3) . ?
C8 C9 1.519(4) . ?
C9 C10 1.519(3) . ?
C10 C17 1.540(4) . ?
C11 C16 1.345(3) . ?
C11 C12 1.482(3) . ?
C12 C13 1.494(4) . ?
C13 C14 1.494(4) . ?
C14 C15 1.503(4) . ?
C15 C16 1.503(4) . ?
C18 C19 1.477(5) . ?
C18A C19A 1.478(5) . ?

loop_
_geom_hbond_atom_site_label_D
_geom_hbond_atom_site_label_H
_geom_hbond_atom_site_label_A
_geom_hbond_distance_DH
_geom_hbond_distance_HA
_geom_hbond_distance_DA
_geom_hbond_angle_DHA
_geom_hbond_site_symmetry_A
O3 H3 O2 0.83 1.97 2.797(2) 171.7 2_556
